data_1507239
loop_
_publ_author_name
'Stibrany, Robert T.'
'Schulz, Donald N.'
'Kacker, Smita'
'Patil, Abhimanyu O.'
'Baugh, Lisa S.'
'Rucker, Steven P.'
'Zushma, Stephen'
'Berluche, Enock'
'Sissano, Joseph A.'

_publ_section_title
;
 Polymerization and Copolymerization of Olefins and Acrylates by
 Bis(benzimidazole) Copper Catalysts
;
_journal_issue 23
_journal_name_full Macromolecules
_journal_page_first 8584
_journal_paper_doi 10.1021/ma034548c
_journal_volume 36
_journal_year 2003
_chemical_formula_moiety 'C19 H20 N4 O'
_chemical_formula_sum 'C19 H20 N4 O'
_chemical_formula_weight 320.39
_chemical_melting_point '194-195 ^o^C'
_chemical_name_common 2
_chemical_name_systematic
; 
1,1'-bis(1-methylbenzimidazol-2-yl)
-1''-(methoxy)ethane 
;
_space_group_IT_number 19
_symmetry_cell_setting orthorhombic
_symmetry_space_group_name_Hall 'P 2ac 2ab'
_symmetry_space_group_name_H-M 'P 21 21 21'
_atom_sites_solution_hydrogens geom
_atom_sites_solution_primary direct
_atom_sites_solution_secondary difmap
_audit_creation_method SHELXL-97
_cell_angle_alpha 90.00
_cell_angle_beta 90.00
_cell_angle_gamma 90.00
_cell_formula_units_Z 4
_cell_length_a 9.6500(19)
_cell_length_b 12.945(3)
_cell_length_c 13.570(3)
_cell_measurement_reflns_used 25
_cell_measurement_temperature 297(1)
_cell_measurement_theta_max 12.7
_cell_measurement_theta_min 19.2
_cell_volume 1695.2(6)
_computing_cell_refinement 'Enraf-Nonius SDP (1985)'
_computing_data_collection 'Enraf-Nonius SDP (1985)'
_computing_data_reduction 'CAD-4-PC (Enraf-Nonius, 1993)'
_computing_molecular_graphics 'ORTEIII(Burnett & Johnson, 1996);ORTEP32(Farrugia, 1997)'
_computing_publication_material 'SHELXL-97-2 (Sheldrick, 1997)'
_computing_structure_refinement 'SHELXL-97 (Sheldrick, 1997)'
_computing_structure_solution 'SHELXS-97 (Sheldrick, 1990)'
_diffrn_ambient_temperature 297(2)
_diffrn_measured_fraction_theta_full 0.999
_diffrn_measured_fraction_theta_max 0.999
_diffrn_measurement_device_type 'Enraf-Nonius CAD-4'
_diffrn_measurement_method 'scintillation counter'
_diffrn_radiation_monochromator graphite
_diffrn_radiation_source 'fine-focus sealed tube'
_diffrn_radiation_type MoK\a
_diffrn_radiation_wavelength 0.71073
_diffrn_reflns_av_R_equivalents 0.0000
_diffrn_reflns_av_sigmaI/netI 0.0226
_diffrn_reflns_limit_h_max 11
_diffrn_reflns_limit_h_min 0
_diffrn_reflns_limit_k_max 14
_diffrn_reflns_limit_k_min 0
_diffrn_reflns_limit_l_max 15
_diffrn_reflns_limit_l_min 0
_diffrn_reflns_number 1537
_diffrn_reflns_theta_full 24.00
_diffrn_reflns_theta_max 24.00
_diffrn_reflns_theta_min 2.17
_diffrn_standards_decay_% 1
_diffrn_standards_interval_count 300
_diffrn_standards_number 3
_exptl_absorpt_coefficient_mu 0.081
_exptl_absorpt_correction_T_max 0.98
_exptl_absorpt_correction_T_min 0.95
_exptl_absorpt_correction_type psi-scan
_exptl_absorpt_process_details '(North et al., 1968)'
_exptl_crystal_colour colorless
_exptl_crystal_density_diffrn 1.255
_exptl_crystal_density_method 'not measured'
_exptl_crystal_description block
_exptl_crystal_F_000 680
_exptl_crystal_size_max 0.40
_exptl_crystal_size_mid 0.36
_exptl_crystal_size_min 0.25
_refine_diff_density_max 0.123
_refine_diff_density_min -0.106
_refine_diff_density_rms 0.029
_refine_ls_extinction_coef 0.029(3)
_refine_ls_extinction_expression Fc^*^=kFc[1+0.001xFc^2^\l^3^/sin(2\q)]^-1/4^
_refine_ls_extinction_method SHELXL
_refine_ls_goodness_of_fit_ref 1.000
_refine_ls_hydrogen_treatment mixed
_refine_ls_matrix_type full
_refine_ls_number_parameters 287
_refine_ls_number_reflns 1537
_refine_ls_number_restraints 0
_refine_ls_restrained_S_all 1.000
_refine_ls_R_factor_all 0.0436
_refine_ls_R_factor_gt 0.0341
_refine_ls_shift/su_max 0.000
_refine_ls_shift/su_mean 0.000
_refine_ls_structure_factor_coef Fsqd
_refine_ls_weighting_details 'calc w=1/[\s^2^(Fo^2^)+(0.0626P)^2^+0.1670P] where P=(Fo^2^+2Fc^2^)/3'
_refine_ls_weighting_scheme calc
_refine_ls_wR_factor_gt 0.0890
_refine_ls_wR_factor_ref 0.0950
_reflns_number_gt 1338
_reflns_number_total 1537
_reflns_threshold_expression >2sigma(I)
_cod_data_source_file ma034548csi20030904_010626.cif
_cod_data_source_block 2
_cod_original_sg_symbol_H-M P2(1)2(1)2(1)
_cod_database_code 1507239

loop_
_symmetry_equiv_pos_as_xyz
'x, y, z'
'-x+1/2, -y, z+1/2'
'-x, y+1/2, -z+1/2'
'x+1/2, -y+1/2, -z'

loop_
_atom_site_label
_atom_site_type_symbol
_atom_site_fract_x
_atom_site_fract_y
_atom_site_fract_z
_atom_site_U_iso_or_equiv
_atom_site_adp_type
_atom_site_occupancy
_atom_site_symmetry_multiplicity
_atom_site_calc_flag
_atom_site_refinement_flags
O O 0.1417(2) 1.07312(14) 0.23927(17) 0.0641(6) Uani 1 1 d .
N11 N 0.3406(2) 0.93177(18) 0.30923(17) 0.0481(6) Uani 1 1 d .
N21 N -0.0873(2) 0.92565(17) 0.21447(16) 0.0470(6) Uani 1 1 d .
N23 N -0.0120(2) 0.91931(19) 0.05856(17) 0.0491(6) Uani 1 1 d .
C22 C 0.0200(3) 0.9415(2) 0.1502(2) 0.0432(7) Uani 1 1 d .
N13 N 0.1971(2) 0.80814(17) 0.25378(18) 0.0518(6) Uani 1 1 d .
C14 C 0.3034(4) 0.6641(3) 0.3537(3) 0.0598(9) Uani 1 1 d .
C12 C 0.2308(3) 0.9061(2) 0.2494(2) 0.0448(7) Uani 1 1 d .
C23 C -0.1483(3) 0.8852(2) 0.0621(2) 0.0465(7) Uani 1 1 d .
C13 C 0.2899(3) 0.7655(2) 0.3200(2) 0.0481(7) Uani 1 1 d .
C21 C -0.1968(3) 0.8882(2) 0.1587(2) 0.0468(7) Uani 1 1 d .
C17 C 0.4843(4) 0.8198(3) 0.4223(2) 0.0596(8) Uani 1 1 d .
C11 C 0.3800(3) 0.8416(2) 0.35443(19) 0.0464(7) Uani 1 1 d .
C1 C 0.1601(3) 0.9825(2) 0.1813(2) 0.0491(7) Uani 1 1 d .
C26 C -0.4119(4) 0.8216(3) 0.1082(4) 0.0829(13) Uani 1 1 d .
C15 C 0.4055(4) 0.6428(3) 0.4208(3) 0.0665(9) Uani 1 1 d .
C28 C -0.0914(5) 0.9421(4) 0.3207(3) 0.0681(10) Uani 1 1 d .
C27 C -0.3295(4) 0.8564(3) 0.1844(3) 0.0672(9) Uani 1 1 d .
C16 C 0.4962(4) 0.7192(3) 0.4545(2) 0.0656(10) Uani 1 1 d .
C32 C 0.2515(4) 0.9986(4) 0.0912(3) 0.0651(9) Uani 1 1 d .
C24 C -0.2339(4) 0.8495(3) -0.0130(3) 0.0649(9) Uani 1 1 d .
C25 C -0.3655(4) 0.8180(3) 0.0117(4) 0.0789(11) Uani 1 1 d .
C18 C 0.4128(4) 1.0311(2) 0.3214(2) 0.0640(9) Uani 1 1 d .
H18A H 0.4184 1.0479 0.3902 0.096 Uiso 1 1 calc R
H18B H 0.3626 1.0843 0.2873 0.096 Uiso 1 1 calc R
H18C H 0.5046 1.0259 0.2945 0.096 Uiso 1 1 calc R
C33 C 0.0920(5) 1.1611(3) 0.1884(4) 0.0829(13) Uani 1 1 d .
H17 H 0.544(4) 0.880(3) 0.445(2) 0.067(10) Uiso 1 1 d .
H16 H 0.568(4) 0.703(3) 0.499(3) 0.077(11) Uiso 1 1 d .
H14 H 0.248(4) 0.610(3) 0.331(3) 0.069(10) Uiso 1 1 d .
H24 H -0.200(4) 0.845(3) -0.080(3) 0.087(12) Uiso 1 1 d .
H15 H 0.421(5) 0.576(3) 0.450(3) 0.100(14) Uiso 1 1 d .
H26 H -0.507(5) 0.796(3) 0.125(3) 0.093(12) Uiso 1 1 d .
H25 H -0.427(5) 0.782(3) -0.039(3) 0.097(13) Uiso 1 1 d .
H28B H -0.110(6) 0.888(5) 0.360(4) 0.14(2) Uiso 1 1 d .
H28A H -0.016(6) 0.990(4) 0.339(4) 0.137(19) Uiso 1 1 d .
H27 H -0.364(4) 0.856(4) 0.251(3) 0.102(14) Uiso 1 1 d .
H3C H 0.208(4) 1.049(3) 0.046(3) 0.066(10) Uiso 1 1 d .
H3B H 0.269(4) 0.932(3) 0.056(3) 0.072(11) Uiso 1 1 d .
H33 H 0.017(5) 1.144(3) 0.135(3) 0.091(12) Uiso 1 1 d .
H3A H 0.340(5) 1.029(3) 0.110(3) 0.096(13) Uiso 1 1 d .
H32 H 0.058(5) 1.204(4) 0.243(4) 0.120(18) Uiso 1 1 d .
H31 H 0.175(5) 1.195(4) 0.147(4) 0.131(19) Uiso 1 1 d .
H283 H -0.165(5) 0.983(4) 0.337(4) 0.13(2) Uiso 1 1 d .

loop_
_atom_site_aniso_label
_atom_site_aniso_U_11
_atom_site_aniso_U_22
_atom_site_aniso_U_33
_atom_site_aniso_U_23
_atom_site_aniso_U_13
_atom_site_aniso_U_12
O 0.0764(14) 0.0379(10) 0.0781(14) -0.0036(10) -0.0201(13) 0.0005(10)
N11 0.0530(14) 0.0440(13) 0.0474(13) 0.0008(11) -0.0047(11) -0.0059(11)
N21 0.0532(14) 0.0443(13) 0.0435(12) 0.0009(10) 0.0049(12) 0.0027(12)
N23 0.0501(14) 0.0498(14) 0.0474(13) 0.0016(12) 0.0010(12) -0.0021(12)
C22 0.0465(15) 0.0364(14) 0.0466(15) 0.0052(12) -0.0014(13) 0.0001(12)
N13 0.0508(13) 0.0414(13) 0.0631(15) 0.0045(11) -0.0050(13) -0.0031(11)
C14 0.061(2) 0.0476(19) 0.071(2) 0.0041(16) 0.0047(18) 0.0072(17)
C12 0.0444(15) 0.0409(15) 0.0490(15) 0.0008(12) -0.0017(13) -0.0043(13)
C23 0.0459(16) 0.0403(15) 0.0535(16) -0.0009(13) -0.0030(14) -0.0010(13)
C13 0.0486(15) 0.0453(16) 0.0504(16) 0.0034(13) 0.0040(15) 0.0093(13)
C21 0.0424(14) 0.0377(15) 0.0603(17) 0.0059(13) 0.0020(14) 0.0013(13)
C17 0.062(2) 0.067(2) 0.0494(17) 0.0028(16) -0.0027(17) 0.0074(18)
C11 0.0488(16) 0.0503(17) 0.0401(13) 0.0049(13) 0.0051(14) 0.0061(14)
C1 0.0517(16) 0.0416(15) 0.0538(16) 0.0045(13) -0.0073(14) -0.0064(13)
C26 0.054(2) 0.062(2) 0.132(4) 0.015(2) -0.007(3) -0.0129(19)
C15 0.079(2) 0.0569(19) 0.0631(19) 0.0097(18) 0.009(2) 0.024(2)
C28 0.086(3) 0.070(2) 0.0478(18) -0.0029(18) 0.0120(19) 0.004(2)
C27 0.054(2) 0.0600(19) 0.087(3) 0.010(2) 0.009(2) -0.0006(17)
C16 0.068(2) 0.078(2) 0.0501(18) 0.0098(18) -0.0012(18) 0.023(2)
C32 0.0509(18) 0.077(2) 0.068(2) 0.022(2) -0.0052(17) -0.0141(18)
C24 0.070(2) 0.0559(19) 0.069(2) -0.0056(18) -0.0134(19) -0.0056(18)
C25 0.066(2) 0.064(2) 0.106(3) 0.001(2) -0.026(3) -0.0145(19)
C18 0.074(2) 0.0562(18) 0.0613(18) 0.0003(16) -0.0188(17) -0.0127(17)
C33 0.092(3) 0.046(2) 0.111(3) 0.007(2) -0.024(3) 0.006(2)

loop_
_atom_type_symbol
_atom_type_description
_atom_type_scat_dispersion_real
_atom_type_scat_dispersion_imag
_atom_type_scat_source
C C 0.0033 0.0000 'International Tables Vol C Tables 4.2.6.8 and 6.1.1.4'
H H 0.0000 0.0000 'International Tables Vol C Tables 4.2.6.8 and 6.1.1.4'
N N 0.0061 0.0000 'International Tables Vol C Tables 4.2.6.8 and 6.1.1.4'
O O 0.0106 0.0000 'International Tables Vol C Tables 4.2.6.8 and 6.1.1.4'

loop_
_geom_angle_atom_site_label_1
_geom_angle_atom_site_label_2
_geom_angle_atom_site_label_3
_geom_angle
C33 O C1 115.8(3)
C11 N11 C12 105.8(2)
C11 N11 C18 124.2(2)
C12 N11 C18 129.9(2)
C22 N21 C21 106.3(2)
C22 N21 C28 129.0(3)
C21 N21 C28 124.7(3)
C22 N23 C23 105.0(2)
N23 C22 N21 113.2(2)
N23 C22 C1 123.4(2)
N21 C22 C1 123.4(2)
C12 N13 C13 104.8(2)
C15 C14 C13 118.3(3)
C15 C14 H14 119(2)
C13 C14 H14 123(2)
N13 C12 N11 113.5(2)
N13 C12 C1 123.2(2)
N11 C12 C1 123.3(2)
N23 C23 C24 130.0(3)
N23 C23 C21 110.0(3)
C24 C23 C21 120.0(3)
N13 C13 C11 109.8(2)
N13 C13 C14 130.4(3)
C11 C13 C14 119.8(3)
N21 C21 C27 132.0(3)
N21 C21 C23 105.5(2)
C27 C21 C23 122.5(3)
C16 C17 C11 117.5(3)
C16 C17 H17 125.3(18)
C11 C17 H17 117.2(18)
N11 C11 C17 131.9(3)
N11 C11 C13 106.1(2)
C17 C11 C13 121.9(3)
O C1 C22 109.4(2)
O C1 C12 104.9(2)
C22 C1 C12 110.1(2)
O C1 C32 113.8(3)
C22 C1 C32 110.0(2)
C12 C1 C32 108.6(3)
C27 C26 C25 122.3(4)
C27 C26 H26 117(2)
C25 C26 H26 120(2)
C14 C15 C16 121.7(3)
C14 C15 H15 124(3)
C16 C15 H15 114(3)
N21 C28 H28B 119(3)
N21 C28 H28A 109(3)
H28B C28 H28A 119(5)
N21 C28 H283 110(4)
H28B C28 H283 99(4)
H28A C28 H283 98(4)
C26 C27 C21 116.1(4)
C26 C27 H27 120(3)
C21 C27 H27 124(3)
C17 C16 C15 120.8(3)
C17 C16 H16 118(2)
C15 C16 H16 121(2)
C1 C32 H3C 110(2)
C1 C32 H3B 111(2)
H3C C32 H3B 111(3)
C1 C32 H3A 110(2)
H3C C32 H3A 105(3)
H3B C32 H3A 109(3)
C25 C24 C23 117.9(4)
C25 C24 H24 121(2)
C23 C24 H24 121(2)
C24 C25 C26 121.3(4)
C24 C25 H25 120(2)
C26 C25 H25 118(2)
N11 C18 H18A 109.5
N11 C18 H18B 109.5
H18A C18 H18B 109.5
N11 C18 H18C 109.5
H18A C18 H18C 109.5
H18B C18 H18C 109.5
O C33 H33 114(2)
O C33 H32 102(3)
H33 C33 H32 114(4)
O C33 H31 109(3)
H33 C33 H31 104(3)
H32 C33 H31 114(4)

loop_
_geom_bond_atom_site_label_1
_geom_bond_atom_site_label_2
_geom_bond_distance
O C33 1.415(4)
O C1 1.424(3)
N11 C11 1.372(4)
N11 C12 1.376(3)
N11 C18 1.472(4)
N21 C22 1.369(4)
N21 C21 1.387(4)
N21 C28 1.457(4)
N23 C22 1.313(4)
N23 C23 1.388(4)
C22 C1 1.513(4)
N13 C12 1.310(3)
N13 C13 1.383(4)
C14 C15 1.370(5)
C14 C13 1.397(4)
C14 H14 0.93(3)
C12 C1 1.516(4)
C23 C24 1.391(4)
C23 C21 1.392(4)
C13 C11 1.395(4)
C21 C27 1.390(5)
C17 C16 1.379(5)
C17 C11 1.393(4)
C17 H17 1.02(4)
C1 C32 1.521(4)
C26 C27 1.380(6)
C26 C25 1.384(6)
C26 H26 1.00(4)
C15 C16 1.398(5)
C15 H15 0.96(5)
C28 H28B 0.90(6)
C28 H28A 0.99(6)
C28 H283 0.91(6)
C27 H27 0.96(5)
C16 H16 0.94(4)
C32 H3C 0.99(4)
C32 H3B 0.99(4)
C32 H3A 0.97(4)
C24 C25 1.375(6)
C24 H24 0.96(4)
C25 H25 1.02(4)
C18 H18A 0.9600
C18 H18B 0.9600
C18 H18C 0.9600
C33 H33 1.04(5)
C33 H32 0.98(5)
C33 H31 1.07(5)

loop_
_geom_torsion_atom_site_label_1
_geom_torsion_atom_site_label_2
_geom_torsion_atom_site_label_3
_geom_torsion_atom_site_label_4
_geom_torsion
C23 N23 C22 N21 -0.9(3)
C23 N23 C22 C1 -179.7(2)
C21 N21 C22 N23 1.1(3)
C28 N21 C22 N23 -179.6(3)
C21 N21 C22 C1 179.9(2)
C28 N21 C22 C1 -0.8(5)
C13 N13 C12 N11 -0.3(3)
C13 N13 C12 C1 176.9(3)
C11 N11 C12 N13 0.6(3)
C18 N11 C12 N13 176.7(3)
C11 N11 C12 C1 -176.6(3)
C18 N11 C12 C1 -0.5(4)
C22 N23 C23 C24 -178.4(3)
C22 N23 C23 C21 0.3(3)
C12 N13 C13 C11 -0.2(3)
C12 N13 C13 C14 179.9(3)
C15 C14 C13 N13 -179.7(3)
C15 C14 C13 C11 0.4(5)
C22 N21 C21 C27 178.1(3)
C28 N21 C21 C27 -1.2(5)
C22 N21 C21 C23 -0.9(3)
C28 N21 C21 C23 179.8(3)
N23 C23 C21 N21 0.4(3)
C24 C23 C21 N21 179.2(3)
N23 C23 C21 C27 -178.7(3)
C24 C23 C21 C27 0.1(4)
C12 N11 C11 C17 180.0(3)
C18 N11 C11 C17 3.6(5)
C12 N11 C11 C13 -0.7(3)
C18 N11 C11 C13 -177.0(3)
C16 C17 C11 N11 179.5(3)
C16 C17 C11 C13 0.2(4)
N13 C13 C11 N11 0.5(3)
C14 C13 C11 N11 -179.5(3)
N13 C13 C11 C17 180.0(3)
C14 C13 C11 C17 -0.1(4)
C33 O C1 C22 -69.2(4)
C33 O C1 C12 172.8(3)
C33 O C1 C32 54.2(4)
N23 C22 C1 O 128.6(3)
N21 C22 C1 O -50.0(3)
N23 C22 C1 C12 -116.6(3)
N21 C22 C1 C12 64.7(3)
N23 C22 C1 C32 3.0(4)
N21 C22 C1 C32 -175.7(3)
N13 C12 C1 O 138.0(3)
N11 C12 C1 O -45.1(3)
N13 C12 C1 C22 20.4(4)
N11 C12 C1 C22 -162.7(2)
N13 C12 C1 C32 -100.0(3)
N11 C12 C1 C32 76.9(3)
C13 C14 C15 C16 -0.8(5)
C25 C26 C27 C21 0.3(6)
N21 C21 C27 C26 -179.1(3)
C23 C21 C27 C26 -0.3(5)
C11 C17 C16 C15 -0.7(5)
C14 C15 C16 C17 1.0(5)
N23 C23 C24 C25 178.5(3)
C21 C23 C24 C25 0.0(5)
C23 C24 C25 C26 0.1(6)
C27 C26 C25 C24 -0.3(6)

loop_
_cod_related_entry_id
_cod_related_entry_database
_cod_related_entry_code
1 ChemSpider 9049406
